data_4083491
loop_
_publ_author_name
'Kumar, Ish'
'Bhattacharya, Prateek'
'Whitmire, Kenton H.'

_publ_section_title
;
 Facile One-Pot Synthesis of Triphenylbismuth(V) Bis(carboxylate)
 Complexes
;
_journal_issue 11
_journal_name_full Organometallics
_journal_page_first 2906
_journal_paper_doi 10.1021/om500337z
_journal_volume 33
_journal_year 2014
_chemical_formula_moiety 'C34 H31 Bi N2 O4'
_chemical_formula_sum 'C34 H31 Bi N2 O4'
_chemical_formula_weight 740.59
_chemical_melting_point 433.1(10)
_chemical_name_systematic
;
 triphenylbismuth bis(3-methylanthranilate)
;
_space_group_crystal_system monoclinic
_space_group_IT_number 14
_space_group_name_Hall '-P 2ybc'
_space_group_name_H-M_alt 'P 1 21/c 1'
_symmetry_space_group_name_Hall '-P 2ybc'
_symmetry_space_group_name_H-M 'P 1 21/c 1'
_atom_sites_solution_hydrogens geom
_audit_creation_method SHELXL-2013
_cell_angle_alpha 90
_cell_angle_beta 103.905(17)
_cell_angle_gamma 90
_cell_formula_units_Z 4
_cell_length_a 19.295(18)
_cell_length_b 9.699(9)
_cell_length_c 15.885(16)
_cell_measurement_temperature 173(2)
_cell_volume 2886(5)
_computing_molecular_graphics 'DIAMOND 3.2i(Brandenburg, 1997-2012)'
_computing_structure_refinement 'SHELXL-2013 (Sheldrick, 2013)'
_computing_structure_solution 'SHELXS-2013 (Sheldrick, 2013)'
_diffrn_ambient_temperature 173(2)
_diffrn_measured_fraction_theta_full 0.996
_diffrn_measured_fraction_theta_max 0.993
_diffrn_measurement_device_type RigakuSCXminidiffractometer
_diffrn_radiation_type MoK\a
_diffrn_radiation_wavelength 0.71073
_diffrn_reflns_av_R_equivalents 0.1009
_diffrn_reflns_av_unetI/netI 0.1095
_diffrn_reflns_Laue_measured_fraction_full 0.996
_diffrn_reflns_Laue_measured_fraction_max 0.993
_diffrn_reflns_limit_h_max 24
_diffrn_reflns_limit_h_min -24
_diffrn_reflns_limit_k_max 12
_diffrn_reflns_limit_k_min -12
_diffrn_reflns_limit_l_max 20
_diffrn_reflns_limit_l_min -15
_diffrn_reflns_number 17510
_diffrn_reflns_point_group_measured_fraction_full 0.996
_diffrn_reflns_point_group_measured_fraction_max 0.993
_diffrn_reflns_theta_full 25.242
_diffrn_reflns_theta_max 27.311
_diffrn_reflns_theta_min 2.175
_diffrn_source 'fine-focus sealed tube'
_exptl_absorpt_coefficient_mu 6.152
_exptl_absorpt_correction_T_max 0.541
_exptl_absorpt_correction_T_min 0.238
_exptl_absorpt_correction_type multi-scan
_exptl_absorpt_process_details 'SADABS 5.1,1997'
_exptl_crystal_colour Orange
_exptl_crystal_density_diffrn 1.705
_exptl_crystal_density_meas ?
_exptl_crystal_density_method 'not measured'
_exptl_crystal_description thinneedles
_exptl_crystal_F_000 1456
_exptl_crystal_size_max 0.500
_exptl_crystal_size_mid 0.200
_exptl_crystal_size_min 0.100
_refine_diff_density_max 3.438
_refine_diff_density_min -2.531
_refine_diff_density_rms 0.237
_refine_ls_extinction_method none
_refine_ls_goodness_of_fit_ref 0.948
_refine_ls_hydrogen_treatment constr
_refine_ls_matrix_type full
_refine_ls_number_parameters 370
_refine_ls_number_reflns 6459
_refine_ls_number_restraints 0
_refine_ls_restrained_S_all 0.948
_refine_ls_R_factor_all 0.0885
_refine_ls_R_factor_gt 0.0484
_refine_ls_shift/su_max 0.001
_refine_ls_shift/su_mean 0.000
_refine_ls_structure_factor_coef Fsqd
_refine_ls_weighting_details
;
 w=1/[\s^2^(Fo^2^)+(0.1159P)^2^]
 where P=(Fo^2^+2Fc^2^)/3
;
_refine_ls_weighting_scheme calc
_refine_ls_wR_factor_gt 0.1272
_refine_ls_wR_factor_ref 0.1920
_reflns_Friedel_coverage 0.000
_reflns_number_gt 4372
_reflns_number_total 6459
_reflns_threshold_expression 'I > 2\s(I)'
_cod_data_source_file om500337z_si_002.cif
_cod_data_source_block 4
_cod_depositor_comments
;
The following automatic conversions were performed:

'_chemical_melting_point' value '159-161 degrees C' was changed to
'433.1(10)' - it was converted from degrees Celsius(C) to Kelvins(K),
the average value was taken and precision was estimated.

Automatic conversion script
Id: cif_fix_values 2281 2013-09-26 08:29:07Z andrius 

 Adding full bibliography for 4083488--4083492.cif.

The following automatic conversions were performed:

'_exptl_crystal_density_meas' value 'not measured' was changed to '?'
- the value is perceived as not measured.

Automatic conversion script
Id: cif_fix_values 3008 2015-01-20 13:52:24Z robertas 
;
_cod_database_code 4083491
_shelx_space_group_comment
;
The symmetry employed for this shelxl refinement is uniquely defined
by the following loop, which should always be used as a source of
symmetry information in preference to the above space-group names.
They are only intended as comments.
;
_shelx_estimated_absorpt_t_min 0.149
_shelx_estimated_absorpt_t_max 0.578
_shelxl_version_number 2013-2

loop_
_space_group_symop_operation_xyz
'x, y, z'
'-x, y+1/2, -z+1/2'
'-x, -y, -z'
'x, -y-1/2, z-1/2'

loop_
_atom_site_label
_atom_site_type_symbol
_atom_site_fract_x
_atom_site_fract_y
_atom_site_fract_z
_atom_site_U_iso_or_equiv
_atom_site_adp_type
_atom_site_occupancy
_atom_site_site_symmetry_order
_atom_site_calc_flag
_atom_site_refinement_flags_posn
_atom_site_refinement_flags_adp
Bi1 Bi 0.23888(2) 0.12878(3) 0.37987(2) 0.02871(16) Uani 1 1 d . .
O111 O 0.1613(3) 0.0069(6) 0.4373(4) 0.0346(13) Uani 1 1 d . .
O121 O 0.3040(3) 0.2464(6) 0.3008(4) 0.0340(14) Uani 1 1 d . .
C122 C 0.4199(4) 0.3691(7) 0.2386(6) 0.0281(19) Uani 1 1 d . .
C127 C 0.3654(4) 0.2635(8) 0.3551(6) 0.0297(18) Uani 1 1 d . .
C117 C 0.1922(5) -0.0094(8) 0.5182(6) 0.038(2) Uani 1 1 d . .
C116 C 0.0811(5) -0.1111(8) 0.5354(7) 0.035(2) Uani 1 1 d . .
H11A H 0.0634 -0.1010 0.4759 0.042 Uiso 1 1 calc R U
O112 O 0.2549(3) 0.0306(6) 0.5462(4) 0.0383(14) Uani 1 1 d . .
O122 O 0.3750(4) 0.2184(6) 0.4312(4) 0.0434(16) Uani 1 1 d . .
C131 C 0.1485(5) 0.1408(7) 0.2648(6) 0.0290(19) Uani 1 1 d . .
N2 N 0.3675(4) 0.3137(9) 0.1739(5) 0.046(2) Uani 1 1 d . .
H2A H 0.3675 0.3285 0.1205 0.056 Uiso 1 1 calc R U
H2B H 0.3345 0.2640 0.1865 0.056 Uiso 1 1 calc R U
C126 C 0.4768(5) 0.3957(9) 0.3903(7) 0.037(2) Uani 1 1 d . .
H12A H 0.4794 0.3751 0.4482 0.045 Uiso 1 1 calc R U
C134 C 0.0268(5) 0.1673(9) 0.1351(6) 0.038(2) Uani 1 1 d . .
H13A H -0.0150 0.1774 0.0918 0.046 Uiso 1 1 calc R U
C121 C 0.4209(5) 0.3412(8) 0.3264(6) 0.0306(18) Uani 1 1 d . .
C146 C 0.3305(6) -0.1407(10) 0.4342(7) 0.048(3) Uani 1 1 d . .
H14A H 0.3223 -0.1264 0.4889 0.058 Uiso 1 1 calc R U
N1 N 0.2444(4) -0.0489(8) 0.7027(5) 0.0401(18) Uani 1 1 d . .
H1A H 0.2592 -0.0567 0.7581 0.048 Uiso 1 1 calc R U
H1B H 0.2721 -0.0155 0.6728 0.048 Uiso 1 1 calc R U
C112 C 0.1785(5) -0.0888(8) 0.6633(6) 0.0308(18) Uani 1 1 d . .
C141 C 0.3032(4) -0.0544(9) 0.3664(6) 0.0347(19) Uani 1 1 d . .
C143 C 0.3485(6) -0.1875(11) 0.2697(7) 0.052(3) Uani 1 1 d . .
H14E H 0.3541 -0.2053 0.2142 0.062 Uiso 1 1 calc R U
C113 C 0.1323(5) -0.1447(8) 0.7134(6) 0.034(2) Uani 1 1 d . .
C111 C 0.1511(4) -0.0728(8) 0.5730(5) 0.0297(18) Uani 1 1 d . .
C115 C 0.0370(5) -0.1643(10) 0.5852(6) 0.042(2) Uani 1 1 d . .
H11B H -0.0099 -0.1888 0.5595 0.050 Uiso 1 1 calc R U
C124 C 0.5254(5) 0.5057(9) 0.2847(6) 0.040(2) Uani 1 1 d . .
H12B H 0.5598 0.5632 0.2711 0.048 Uiso 1 1 calc R U
C118 C 0.1601(6) -0.1613(10) 0.8090(6) 0.045(2) Uani 1 1 d . .
H11C H 0.1235 -0.1998 0.8335 0.067 Uiso 1 1 calc R U
H11D H 0.1741 -0.0729 0.8348 0.067 Uiso 1 1 calc R U
H11E H 0.2007 -0.2218 0.8203 0.067 Uiso 1 1 calc R U
C135 C 0.0744(5) 0.2728(9) 0.1534(6) 0.044(2) Uani 1 1 d . .
H13B H 0.0664 0.3534 0.1208 0.053 Uiso 1 1 calc R U
C142 C 0.3101(5) -0.0772(9) 0.2827(6) 0.041(2) Uani 1 1 d . .
H14D H 0.2891 -0.0186 0.2374 0.049 Uiso 1 1 calc R U
C133 C 0.0401(5) 0.0475(10) 0.1797(6) 0.046(2) Uani 1 1 d . .
H13C H 0.0079 -0.0251 0.1657 0.055 Uiso 1 1 calc R U
C114 C 0.0641(5) -0.1801(10) 0.6734(6) 0.040(2) Uani 1 1 d . .
H11F H 0.0348 -0.2163 0.7065 0.048 Uiso 1 1 calc R U
C123 C 0.4729(4) 0.4491(9) 0.2181(6) 0.039(2) Uani 1 1 d . .
C125 C 0.5277(5) 0.4784(10) 0.3702(6) 0.041(2) Uani 1 1 d . .
H12C H 0.5637 0.5160 0.4140 0.049 Uiso 1 1 calc R U
C136 C 0.1343(5) 0.2604(10) 0.2199(6) 0.043(2) Uani 1 1 d . .
H13D H 0.1654 0.3346 0.2344 0.052 Uiso 1 1 calc R U
C132 C 0.1008(5) 0.0316(9) 0.2456(6) 0.044(2) Uani 1 1 d . .
H13E H 0.1096 -0.0505 0.2765 0.052 Uiso 1 1 calc R U
C151 C 0.2232(5) 0.3114(10) 0.4552(6) 0.036(2) Uani 1 1 d . .
C152 C 0.2735(6) 0.3942(10) 0.4999(7) 0.048(3) Uani 1 1 d . .
H15E H 0.3213 0.3762 0.5027 0.057 Uiso 1 1 calc R U
C156 C 0.1508(6) 0.3364(11) 0.4520(6) 0.044(2) Uani 1 1 d . .
H15D H 0.1154 0.2779 0.4214 0.053 Uiso 1 1 calc R U
C144 C 0.3795(5) -0.2742(11) 0.3362(7) 0.049(2) Uani 1 1 d . .
H14C H 0.4063 -0.3493 0.3258 0.059 Uiso 1 1 calc R U
C145 C 0.3709(6) -0.2502(10) 0.4174(8) 0.059(3) Uani 1 1 d . .
H14B H 0.3926 -0.3087 0.4624 0.070 Uiso 1 1 calc R U
C128 C 0.4723(6) 0.4794(12) 0.1261(7) 0.060(3) Uani 1 1 d . .
H12D H 0.5124 0.5369 0.1239 0.090 Uiso 1 1 calc R U
H12E H 0.4289 0.5262 0.0990 0.090 Uiso 1 1 calc R U
H12F H 0.4754 0.3946 0.0960 0.090 Uiso 1 1 calc R U
C155 C 0.1335(5) 0.4487(11) 0.4951(7) 0.048(2) Uani 1 1 d . .
H15C H 0.0858 0.4675 0.4924 0.057 Uiso 1 1 calc R U
C153 C 0.2546(7) 0.5064(11) 0.5419(7) 0.059(3) Uani 1 1 d . .
H15B H 0.2901 0.5659 0.5712 0.071 Uiso 1 1 calc R U
C154 C 0.1849(6) 0.5336(11) 0.5419(6) 0.054(3) Uani 1 1 d . .
H15A H 0.1730 0.6076 0.5730 0.065 Uiso 1 1 calc R U

loop_
_atom_site_aniso_label
_atom_site_aniso_U_11
_atom_site_aniso_U_22
_atom_site_aniso_U_33
_atom_site_aniso_U_23
_atom_site_aniso_U_13
_atom_site_aniso_U_12
Bi1 0.0275(2) 0.0276(2) 0.0280(2) 0.00345(10) 0.00064(16) -0.00122(11)
O111 0.043(3) 0.032(3) 0.025(3) 0.002(2) 0.000(3) -0.004(3)
O121 0.026(3) 0.036(3) 0.038(3) 0.005(3) 0.006(3) -0.003(2)
C122 0.021(4) 0.020(4) 0.046(6) 0.000(3) 0.013(4) 0.002(3)
C127 0.027(4) 0.025(4) 0.041(5) -0.002(3) 0.014(4) 0.007(3)
C117 0.050(6) 0.025(4) 0.035(5) -0.005(3) 0.005(4) -0.004(4)
C116 0.030(5) 0.026(4) 0.043(6) -0.003(3) 0.000(4) -0.009(3)
O112 0.029(3) 0.041(4) 0.042(4) -0.002(3) 0.004(3) -0.008(3)
O122 0.044(4) 0.045(4) 0.038(4) 0.004(3) 0.004(3) -0.001(3)
C131 0.031(4) 0.023(4) 0.027(5) 0.007(3) -0.004(4) 0.001(3)
N2 0.044(5) 0.056(5) 0.034(4) 0.009(4) 0.000(4) -0.007(4)
C126 0.024(4) 0.043(5) 0.041(5) -0.001(4) 0.000(4) 0.001(4)
C134 0.036(5) 0.034(4) 0.035(5) 0.005(4) -0.009(4) 0.001(4)
C121 0.029(4) 0.023(4) 0.036(5) 0.002(3) 0.001(4) 0.004(3)
C146 0.049(6) 0.050(6) 0.036(6) 0.007(4) -0.010(5) -0.004(4)
N1 0.037(4) 0.053(5) 0.026(4) 0.004(3) -0.002(3) 0.000(4)
C112 0.036(5) 0.025(4) 0.032(5) 0.003(3) 0.009(4) 0.001(4)
C141 0.030(4) 0.030(4) 0.043(5) -0.003(4) 0.006(4) 0.000(3)
C143 0.059(7) 0.043(6) 0.057(7) -0.004(5) 0.019(6) -0.007(5)
C113 0.048(6) 0.030(4) 0.025(5) 0.002(3) 0.011(4) 0.003(4)
C111 0.034(4) 0.019(4) 0.035(5) 0.005(3) 0.006(4) -0.006(3)
C115 0.033(5) 0.044(5) 0.046(6) 0.000(4) 0.005(4) -0.010(4)
C124 0.037(5) 0.029(5) 0.056(6) -0.003(4) 0.016(4) -0.003(4)
C118 0.067(7) 0.044(5) 0.022(5) 0.001(4) 0.009(5) 0.001(5)
C135 0.052(6) 0.036(5) 0.037(5) 0.018(4) -0.003(5) -0.007(4)
C142 0.051(6) 0.027(5) 0.045(6) 0.007(4) 0.014(5) 0.002(4)
C133 0.042(5) 0.038(5) 0.048(6) -0.004(4) -0.006(5) -0.008(4)
C114 0.052(6) 0.035(5) 0.036(5) 0.005(4) 0.018(5) 0.000(4)
C123 0.027(4) 0.037(5) 0.052(6) 0.010(4) 0.010(4) 0.011(4)
C125 0.026(4) 0.049(6) 0.048(6) -0.009(4) 0.013(4) -0.009(4)
C136 0.046(5) 0.037(5) 0.040(5) 0.008(4) -0.002(5) -0.011(4)
C132 0.059(6) 0.023(4) 0.039(5) 0.007(4) -0.006(5) -0.006(4)
C151 0.029(4) 0.047(5) 0.030(5) -0.002(4) 0.003(4) 0.013(4)
C152 0.033(5) 0.056(6) 0.053(7) -0.012(5) 0.009(5) 0.000(4)
C156 0.051(6) 0.040(5) 0.045(6) 0.008(4) 0.018(5) -0.007(5)
C144 0.040(5) 0.045(6) 0.062(7) -0.003(5) 0.013(5) -0.001(4)
C145 0.062(7) 0.032(5) 0.068(8) 0.009(5) -0.012(6) 0.015(5)
C128 0.053(6) 0.065(7) 0.060(7) 0.014(6) 0.013(6) -0.007(6)
C155 0.040(5) 0.055(6) 0.056(6) 0.006(5) 0.025(5) 0.014(5)
C153 0.075(8) 0.047(6) 0.049(7) -0.019(5) 0.003(6) -0.001(6)
C154 0.075(8) 0.052(6) 0.040(6) -0.006(5) 0.023(6) 0.013(6)

loop_
_atom_type_symbol
_atom_type_description
_atom_type_scat_dispersion_real
_atom_type_scat_dispersion_imag
_atom_type_scat_source
C C 0.0033 0.0016 'International Tables Vol C Tables 4.2.6.8 and 6.1.1.4'
H H 0.0000 0.0000 'International Tables Vol C Tables 4.2.6.8 and 6.1.1.4'
N N 0.0061 0.0033 'International Tables Vol C Tables 4.2.6.8 and 6.1.1.4'
O O 0.0106 0.0060 'International Tables Vol C Tables 4.2.6.8 and 6.1.1.4'
Bi Bi -4.1077 10.2566 'International Tables Vol C Tables 4.2.6.8 and 6.1.1.4'

loop_
_geom_angle_atom_site_label_1
_geom_angle_atom_site_label_2
_geom_angle_atom_site_label_3
_geom_angle
C131 Bi1 C141 108.3(3)
C131 Bi1 C151 102.9(3)
C141 Bi1 C151 148.8(3)
C131 Bi1 O111 83.9(3)
C141 Bi1 O111 93.4(3)
C151 Bi1 O111 90.6(3)
C131 Bi1 O121 87.0(3)
C141 Bi1 O121 87.3(3)
C151 Bi1 O121 93.6(3)
O111 Bi1 O121 170.7(2)
C131 Bi1 O122 138.7(3)
C141 Bi1 O122 76.1(3)
C151 Bi1 O122 80.1(3)
O111 Bi1 O122 137.3(2)
O121 Bi1 O122 51.8(2)
C131 Bi1 O112 134.2(3)
C141 Bi1 O112 83.0(3)
C151 Bi1 O112 75.8(3)
O111 Bi1 O112 50.64(18)
O121 Bi1 O112 138.60(19)
O122 Bi1 O112 86.82(18)
C117 O111 Bi1 105.9(5)
C127 O121 Bi1 103.5(5)
N2 C122 C123 119.9(9)
N2 C122 C121 119.9(8)
C123 C122 C121 120.1(8)
O122 C127 O121 119.6(8)
O122 C127 C121 121.8(8)
O121 C127 C121 118.5(7)
O112 C117 O111 119.5(8)
O112 C117 C111 122.9(8)
O111 C117 C111 117.6(8)
C115 C116 C111 121.3(9)
C115 C116 H11A 119.4
C111 C116 H11A 119.4
C117 O112 Bi1 83.7(5)
C127 O122 Bi1 85.1(5)
C136 C131 C132 119.8(8)
C136 C131 Bi1 120.1(6)
C132 C131 Bi1 119.5(6)
C122 N2 H2A 120.0
C122 N2 H2B 120.0
H2A N2 H2B 120.0
C125 C126 C121 121.7(9)
C125 C126 H12A 119.1
C121 C126 H12A 119.1
C133 C134 C135 120.0(8)
C133 C134 H13A 120.0
C135 C134 H13A 120.0
C126 C121 C122 118.0(8)
C126 C121 C127 117.5(8)
C122 C121 C127 124.4(8)
C141 C146 C145 116.6(11)
C141 C146 H14A 121.7
C145 C146 H14A 121.7
C112 N1 H1A 120.0
C112 N1 H1B 120.0
H1A N1 H1B 120.0
N1 C112 C113 119.8(8)
N1 C112 C111 121.8(8)
C113 C112 C111 118.3(8)
C146 C141 C142 123.4(9)
C146 C141 Bi1 122.4(8)
C142 C141 Bi1 114.0(6)
C142 C143 C144 121.6(10)
C142 C143 H14E 119.2
C144 C143 H14E 119.2
C114 C113 C112 119.6(8)
C114 C113 C118 121.3(9)
C112 C113 C118 119.1(9)
C116 C111 C112 119.7(8)
C116 C111 C117 118.1(8)
C112 C111 C117 122.1(7)
C116 C115 C114 118.8(9)
C116 C115 H11B 120.6
C114 C115 H11B 120.6
C123 C124 C125 121.4(9)
C123 C124 H12B 119.3
C125 C124 H12B 119.3
C113 C118 H11C 109.5
C113 C118 H11D 109.5
H11C C118 H11D 109.5
C113 C118 H11E 109.5
H11C C118 H11E 109.5
H11D C118 H11E 109.5
C134 C135 C136 120.0(8)
C134 C135 H13B 120.0
C136 C135 H13B 120.0
C143 C142 C141 117.3(9)
C143 C142 H14D 121.4
C141 C142 H14D 121.4
C134 C133 C132 120.9(8)
C134 C133 H13C 119.5
C132 C133 H13C 119.5
C113 C114 C115 122.3(9)
C113 C114 H11F 118.8
C115 C114 H11F 118.8
C124 C123 C122 119.2(9)
C124 C123 C128 120.1(9)
C122 C123 C128 120.6(9)
C126 C125 C124 119.4(9)
C126 C125 H12C 120.3
C124 C125 H12C 120.3
C131 C136 C135 120.5(8)
C131 C136 H13D 119.8
C135 C136 H13D 119.8
C133 C132 C131 118.6(8)
C133 C132 H13E 120.7
C131 C132 H13E 120.7
C152 C151 C156 120.5(9)
C152 C151 Bi1 126.9(7)
C156 C151 Bi1 112.7(7)
C151 C152 C153 119.7(10)
C151 C152 H15E 120.2
C153 C152 H15E 120.2
C155 C156 C151 118.6(10)
C155 C156 H15D 120.7
C151 C156 H15D 120.7
C143 C144 C145 119.8(10)
C143 C144 H14C 120.1
C145 C144 H14C 120.1
C144 C145 C146 121.2(10)
C144 C145 H14B 119.4
C146 C145 H14B 119.4
C123 C128 H12D 109.5
C123 C128 H12E 109.5
H12D C128 H12E 109.5
C123 C128 H12F 109.5
H12D C128 H12F 109.5
H12E C128 H12F 109.5
C156 C155 C154 121.3(10)
C156 C155 H15C 119.3
C154 C155 H15C 119.3
C154 C153 C152 121.9(11)
C154 C153 H15B 119.1
C152 C153 H15B 119.1
C155 C154 C153 118.0(10)
C155 C154 H15A 121.0
C153 C154 H15A 121.0

loop_
_geom_bond_atom_site_label_1
_geom_bond_atom_site_label_2
_geom_bond_distance
Bi1 C131 2.205(8)
Bi1 C141 2.206(9)
Bi1 C151 2.198(9)
Bi1 O111 2.263(6)
Bi1 O121 2.283(6)
Bi1 O122 2.699(7)
Bi1 O112 2.755(7)
O111 C117 1.289(10)
O121 C127 1.297(10)
C122 N2 1.366(11)
C122 C123 1.384(12)
C122 C121 1.416(13)
C127 O122 1.258(10)
C127 C121 1.469(12)
C117 O112 1.247(10)
C117 C111 1.448(12)
C116 C115 1.393(14)
C116 C111 1.388(11)
C116 H11A 0.9300
C131 C136 1.355(11)
C131 C132 1.388(11)
N2 H2A 0.8600
N2 H2B 0.8600
C126 C125 1.365(12)
C126 C121 1.396(12)
C126 H12A 0.9300
C134 C133 1.353(13)
C134 C135 1.359(12)
C134 H13A 0.9300
C146 C141 1.365(13)
C146 C145 1.381(15)
C146 H14A 0.9300
N1 C112 1.333(11)
N1 H1A 0.8600
N1 H1B 0.8600
C112 C113 1.437(13)
C112 C111 1.413(12)
C141 C142 1.386(13)
C143 C142 1.345(14)
C143 C144 1.371(14)
C143 H14E 0.9300
C113 C114 1.361(13)
C113 C118 1.493(12)
C115 C114 1.381(13)
C115 H11B 0.9300
C124 C123 1.389(12)
C124 C125 1.374(13)
C124 H12B 0.9300
C118 H11C 0.9600
C118 H11D 0.9600
C118 H11E 0.9600
C135 C136 1.371(12)
C135 H13B 0.9300
C142 H14D 0.9300
C133 C132 1.379(13)
C133 H13C 0.9300
C114 H11F 0.9300
C123 C128 1.489(14)
C125 H12C 0.9300
C136 H13D 0.9300
C132 H13E 0.9300
C151 C152 1.327(13)
C151 C156 1.406(13)
C152 C153 1.372(14)
C152 H15E 0.9300
C156 C155 1.370(15)
C156 H15D 0.9300
C144 C145 1.359(16)
C144 H14C 0.9300
C145 H14B 0.9300
C128 H12D 0.9600
C128 H12E 0.9600
C128 H12F 0.9600
C155 C154 1.363(15)
C155 H15C 0.9300
C153 C154 1.370(15)
C153 H15B 0.9300
C154 H15A 0.9300
